data_4035703
loop_
_publ_author_name
'Urushibara, Ko'
'Masu, Hyuma'
'Mori, Hirotoshi'
'Azumaya, Isao'
'Hirano, Tomoya'
'Kagechika, Hiroyuki'
'Tanatani, Aya'

_publ_section_title
;
 Synthesis and Conformational Analysis of Alternately N-Alkylated Aromatic
 Amide Oligomers.
;
_journal_issue 23
_journal_name_full 'The Journal of organic chemistry'
_journal_page_first 14338
_journal_page_last 14349
_journal_paper_doi 10.1021/acs.joc.8b02045
_journal_volume 83
_journal_year 2018
_chemical_formula_sum 'C35 H34 N4 O7'
_chemical_formula_weight 622.66
_chemical_name_common 1b
_space_group_crystal_system monoclinic
_space_group_IT_number 14
_space_group_name_Hall '-P 2ybc'
_space_group_name_H-M_alt 'P 1 21/c 1'
_atom_sites_solution_hydrogens geom
_cell_angle_alpha 90
_cell_angle_beta 101.399(2)
_cell_angle_gamma 90
_cell_formula_units_Z 4
_cell_length_a 19.0264(6)
_cell_length_b 10.9646(4)
_cell_length_c 15.9060(4)
_cell_measurement_reflns_used 9938
_cell_measurement_temperature 173
_cell_measurement_theta_max 68.21
_cell_measurement_theta_min 4.68
_cell_volume 3252.81(18)
_computing_cell_refinement 'SAINT V8.34A (Bruker AXS Inc., 2013)'
_computing_data_collection 'APEX2 (Bruker AXS, 2006)'
_computing_data_reduction 'SAINT V8.34A (Bruker AXS Inc., 2013)'
_computing_molecular_graphics 'XSHEL (Bruker AXS,2002)'
_computing_publication_material 'XCIF (Bruker AXS, 2001)'
_computing_structure_refinement 'SHELXL-2013 (Sheldrick, 2013)'
_computing_structure_solution 'SHELXS-97 (Sheldrick, 1997)'
_diffrn_ambient_temperature 173
_diffrn_measured_fraction_theta_full 0.969
_diffrn_measured_fraction_theta_max 0.959
_diffrn_measurement_device_type 'Bruker APEXII Ultra CCD area detector'
_diffrn_measurement_method 'Phi and Omega scans'
_diffrn_radiation_monochromator 'Bruker Helios multilayer confocal mirror'
_diffrn_radiation_type CuK\a
_diffrn_radiation_wavelength 1.54178
_diffrn_reflns_av_R_equivalents 0.0370
_diffrn_reflns_av_unetI/netI 0.0323
_diffrn_reflns_limit_h_max 20
_diffrn_reflns_limit_h_min -22
_diffrn_reflns_limit_k_max 12
_diffrn_reflns_limit_k_min -10
_diffrn_reflns_limit_l_max 19
_diffrn_reflns_limit_l_min -19
_diffrn_reflns_number 21016
_diffrn_reflns_theta_full 66.500
_diffrn_reflns_theta_max 68.216
_diffrn_reflns_theta_min 2.37
_diffrn_source 'Bruker TXS fine-focus rotating anode'
_exptl_absorpt_coefficient_mu 0.736
_exptl_absorpt_correction_T_max 0.98
_exptl_absorpt_correction_T_min 0.87
_exptl_absorpt_correction_type empirical
_exptl_absorpt_process_details 'SADABS (Sheldrick 1996)'
_exptl_crystal_colour colourless
_exptl_crystal_density_diffrn 1.271
_exptl_crystal_density_method 'not measured'
_exptl_crystal_description plate
_exptl_crystal_F_000 1312
_exptl_crystal_size_max 0.200
_exptl_crystal_size_mid 0.200
_exptl_crystal_size_min 0.020
_refine_diff_density_max 0.272
_refine_diff_density_min -0.223
_refine_ls_extinction_method none
_refine_ls_goodness_of_fit_ref 1.031
_refine_ls_hydrogen_treatment constr
_refine_ls_matrix_type full
_refine_ls_number_parameters 476
_refine_ls_number_reflns 5708
_refine_ls_number_restraints 66
_refine_ls_restrained_S_all 1.064
_refine_ls_R_factor_all 0.0759
_refine_ls_R_factor_gt 0.0486
_refine_ls_shift/su_max 0.003
_refine_ls_shift/su_mean 0.000
_refine_ls_structure_factor_coef Fsqd
_refine_ls_weighting_details 'w=1/[\s^2^(Fo^2^)+(0.0615P)^2^+0.9188P] where P=(Fo^2^+2Fc^2^)/3'
_refine_ls_weighting_scheme calc
_refine_ls_wR_factor_gt 0.1243
_refine_ls_wR_factor_ref 0.1414
_reflns_number_gt 3876
_reflns_number_total 5708
_reflns_threshold_expression 'I > 2\s(I)'
_cod_data_source_file jo8b02045_si_005.cif
_cod_data_source_block u140314mas1
_cod_database_code 4035703

loop_
_space_group_symop_operation_xyz
'x, y, z'
'-x, y+1/2, -z+1/2'
'-x, -y, -z'
'x, -y-1/2, z-1/2'

loop_
_atom_site_type_symbol
_atom_site_label
_atom_site_fract_x
_atom_site_fract_y
_atom_site_fract_z
_atom_site_U_iso_or_equiv
_atom_site_adp_type
_atom_site_calc_flag
_atom_site_refinement_flags_adp
_atom_site_refinement_flags_occupancy
_atom_site_refinement_flags_posn
_atom_site_occupancy
_atom_site_disorder_assembly
_atom_site_disorder_group
C C30A -0.1062(9) 0.2194(18) 1.0363(8) 0.118(5) Uani d U P . 0.492(7) A 1
H H30A -0.0718 0.287 1.0528 0.141 Uiso calc U P R 0.492(7) A 1
H H30B -0.1437 0.2284 1.0712 0.141 Uiso calc U P R 0.492(7) A 1
C C31A -0.0684(10) 0.1073(10) 1.0628(5) 0.179(5) Uani d U P . 0.492(7) A 1
H H31A -0.0192 0.1213 1.0531 0.215 Uiso calc U P R 0.492(7) A 1
H H31B -0.0641 0.105 1.1259 0.215 Uiso calc U P R 0.492(7) A 1
C C32A -0.0829(9) -0.0008(10) 1.0387(6) 0.207(7) Uani d U P . 0.492(7) A 1
H H32A -0.1301 -0.0232 1.0498 0.311 Uiso calc U P R 0.492(7) A 1
H H32B -0.0464 -0.0559 1.0703 0.311 Uiso calc U P R 0.492(7) A 1
H H32C -0.0833 -0.0075 0.9771 0.311 Uiso calc U P R 0.492(7) A 1
C C33A 0.3384(12) 0.249(2) 0.3497(14) 0.059(4) Uani d . P . 0.576(14) B 3
H H33A 0.3705 0.3193 0.3677 0.07 Uiso calc U P R 0.576(14) B 3
H H33B 0.3023 0.2736 0.2989 0.07 Uiso calc U P R 0.576(14) B 3
C C34A 0.3828(4) 0.1406(7) 0.3259(4) 0.071(2) Uani d . P . 0.576(14) B 3
H H34A 0.4159 0.111 0.3779 0.085 Uiso calc U P R 0.576(14) B 3
H H34B 0.4119 0.168 0.2842 0.085 Uiso calc U P R 0.576(14) B 3
C C35A 0.3327(6) 0.0353(10) 0.2863(6) 0.116(3) Uani d . P . 0.576(14) B 3
H H35A 0.3047 0.0071 0.3281 0.175 Uiso calc U P R 0.576(14) B 3
H H35B 0.3616 -0.0322 0.2712 0.175 Uiso calc U P R 0.576(14) B 3
H H35C 0.3001 0.0646 0.2347 0.175 Uiso calc U P R 0.576(14) B 3
C C33B 0.3367(19) 0.231(3) 0.350(2) 0.076(10) Uani d . P . 0.424(14) B 4
H H33C 0.3857 0.2618 0.3726 0.091 Uiso calc U P R 0.424(14) B 4
H H33D 0.3107 0.2956 0.3128 0.091 Uiso calc U P R 0.424(14) B 4
C C34B 0.3424(7) 0.1184(15) 0.2944(8) 0.099(4) Uani d . P . 0.424(14) B 4
H H34C 0.2982 0.0689 0.2882 0.119 Uiso calc U P R 0.424(14) B 4
H H34D 0.3485 0.144 0.2366 0.119 Uiso calc U P R 0.424(14) B 4
C C35B 0.4026(8) 0.0487(17) 0.3351(9) 0.147(6) Uani d . P . 0.424(14) B 4
H H35D 0.4422 0.1037 0.3588 0.22 Uiso calc U P R 0.424(14) B 4
H H35E 0.4176 -0.0058 0.2931 0.22 Uiso calc U P R 0.424(14) B 4
H H35F 0.3896 0.0002 0.3815 0.22 Uiso calc U P R 0.424(14) B 4
C C1 -0.3032(3) 0.3818(5) 0.6709(3) 0.1219(15) Uani d U . . 1.0 . .
C C2 -0.3345(2) 0.2928(6) 0.7079(3) 0.1408(19) Uani d U . . 1.0 . .
H H2 -0.3769 0.2546 0.6778 0.169 Uiso calc U . R 1.0 . .
C C3 -0.30411(17) 0.2570(4) 0.7908(3) 0.1125(12) Uani d U . . 1.0 . .
H H3 -0.3264 0.1956 0.8186 0.135 Uiso calc U . R 1.0 . .
C C4 -0.24119(13) 0.3111(3) 0.83293(17) 0.0711(7) Uani d U . . 1.0 . .
C C5 -0.21192(17) 0.4024(3) 0.79217(18) 0.0839(8) Uani d U . . 1.0 . .
H H5 -0.1691 0.4411 0.8206 0.101 Uiso calc U . R 1.0 . .
C C6 -0.2435(2) 0.4389(3) 0.7107(2) 0.1053(11) Uani d U . . 1.0 . .
H H6 -0.2234 0.5033 0.6831 0.126 Uiso calc U . R 1.0 . .
C C7 -0.21124(14) 0.2762(2) 0.92358(17) 0.0680(6) Uani d . . . 1.0 . .
C C8 -0.10140(11) 0.2102(2) 0.87942(12) 0.0499(5) Uani d . . . 1.0 . .
C C9 -0.12410(12) 0.1193(2) 0.82030(13) 0.0568(5) Uani d . . . 1.0 . .
H H9 -0.1671 0.076 0.8216 0.068 Uiso calc U . R 1.0 . .
C C10 -0.08408(12) 0.0915(2) 0.75918(13) 0.0580(6) Uani d . . . 1.0 . .
H H10 -0.1002 0.0295 0.7182 0.07 Uiso calc U . R 1.0 . .
C C11 -0.02062(11) 0.15296(19) 0.75692(12) 0.0489(5) Uani d . . . 1.0 . .
C C12 0.00168(12) 0.2429(2) 0.81712(13) 0.0549(5) Uani d . . . 1.0 . .
H H12 0.0449 0.286 0.8165 0.066 Uiso calc U . R 1.0 . .
C C13 -0.03839(12) 0.2708(2) 0.87823(13) 0.0561(5) Uani d . . . 1.0 . .
H H13 -0.0223 0.3323 0.9196 0.067 Uiso calc U . R 1.0 . .
C C14 0.01685(12) 0.1204(2) 0.68557(12) 0.0526(5) Uani d . . . 1.0 . .
C C15 0.11883(10) 0.17638(19) 0.61681(11) 0.0447(5) Uani d . . . 1.0 . .
C C16 0.10202(11) 0.1010(2) 0.54542(11) 0.0505(5) Uani d . . . 1.0 . .
H H16 0.0653 0.0414 0.5417 0.061 Uiso calc U . R 1.0 . .
C C17 0.13961(11) 0.1140(2) 0.47963(11) 0.0528(5) Uani d . . . 1.0 . .
H H17 0.1274 0.0637 0.4303 0.063 Uiso calc U . R 1.0 . .
C C18 0.19386(11) 0.1973(2) 0.48377(11) 0.0481(5) Uani d . . . 1.0 . .
C C19 0.21170(11) 0.2705(2) 0.55647(12) 0.0527(5) Uani d . . . 1.0 . .
H H19 0.2498 0.3276 0.561 0.063 Uiso calc U . R 1.0 . .
C C20 0.17401(11) 0.2601(2) 0.62194(11) 0.0508(5) Uani d . . . 1.0 . .
H H20 0.1861 0.3109 0.671 0.061 Uiso calc U . R 1.0 . .
C C21 0.22936(12) 0.2105(2) 0.40773(12) 0.0534(5) Uani d . . . 1.0 . .
C C22 0.34584(11) 0.1772(2) 0.50130(12) 0.0506(5) Uani d . . . 1.0 . .
C C23 0.33809(13) 0.0627(2) 0.53390(15) 0.0627(6) Uani d . . . 1.0 . .
H H23 0.3048 0.0067 0.5025 0.075 Uiso calc U . R 1.0 . .
C C24 0.37871(13) 0.0293(2) 0.61201(17) 0.0729(7) Uani d . . . 1.0 . .
H H24 0.3727 -0.0493 0.6347 0.088 Uiso calc U . R 1.0 . .
C C25 0.42823(12) 0.1093(2) 0.65774(14) 0.0631(6) Uani d . . . 1.0 . .
C C26 0.43796(12) 0.2226(2) 0.62354(13) 0.0588(6) Uani d . . . 1.0 . .
H H26 0.4727 0.2772 0.6539 0.071 Uiso calc U . R 1.0 . .
C C27 0.39690(12) 0.2566(2) 0.54491(13) 0.0549(5) Uani d . . . 1.0 . .
H H27 0.4038 0.3341 0.5211 0.066 Uiso calc U . R 1.0 . .
C C28 0.46717(14) 0.0708(3) 0.74423(19) 0.0836(9) Uani d . . . 1.0 . .
C C29 0.54311(18) 0.1306(4) 0.87242(18) 0.1159(13) Uani d . . . 1.0 . .
H H29A 0.5068 0.1054 0.9049 0.174 Uiso calc U . R 1.0 . .
H H29B 0.568 0.2034 0.899 0.174 Uiso calc U . R 1.0 . .
H H29C 0.5778 0.0645 0.8727 0.174 Uiso calc U . R 1.0 . .
N N1 -0.3384(3) 0.4205(6) 0.5845(3) 0.184(2) Uani d U . . 1.0 . .
N N2 -0.14233(10) 0.24023(18) 0.94325(11) 0.0598(5) Uani d . . . 1.0 . .
N N3 0.08129(9) 0.17390(17) 0.68572(9) 0.0507(4) Uani d . . . 1.0 . .
H H3A 0.1019 0.2108 0.7334 0.061 Uiso calc U . R 1.0 . .
N N4 0.30152(9) 0.21386(17) 0.42125(10) 0.0524(4) Uani d . . . 1.0 . .
O O1 -0.3950(2) 0.3714(7) 0.5529(2) 0.272(3) Uani d U . . 1.0 . .
O O2 -0.3094(4) 0.4900(4) 0.5469(3) 0.231(3) Uani d U . . 1.0 . .
O O3 -0.24911(12) 0.2850(2) 0.97720(15) 0.1032(7) Uani d . . . 1.0 . .
O O4 -0.01136(10) 0.05077(17) 0.62916(11) 0.0780(5) Uani d . . . 1.0 . .
O O5 0.19175(9) 0.22044(19) 0.33528(8) 0.0737(5) Uani d . . . 1.0 . .
O O6 0.50868(11) 0.1581(2) 0.78476(11) 0.0912(6) Uani d . . . 1.0 . .
O O7 0.46137(13) -0.0268(3) 0.77502(17) 0.1436(12) Uani d . . . 1.0 . .

loop_
_atom_site_aniso_label
_atom_site_aniso_U_11
_atom_site_aniso_U_22
_atom_site_aniso_U_33
_atom_site_aniso_U_12
_atom_site_aniso_U_13
_atom_site_aniso_U_23
C30A 0.206(12) 0.118(8) 0.028(4) 0.005(8) 0.016(5) 0.011(5)
C31A 0.307(14) 0.120(7) 0.071(5) 0.005(8) -0.057(7) 0.018(5)
C32A 0.367(17) 0.103(6) 0.101(7) -0.012(10) -0.080(9) 0.034(5)
C30B 0.063(4) 0.074(5) 0.063(7) 0.019(4) 0.030(4) -0.001(4)
C31B 0.093(5) 0.074(4) 0.066(3) 0.006(3) 0.021(3) 0.016(3)
C32B 0.133(7) 0.140(7) 0.097(5) 0.027(5) 0.024(4) 0.050(5)
C33A 0.076(9) 0.063(5) 0.046(6) 0.005(4) 0.033(6) 0.009(3)
C34A 0.069(4) 0.090(5) 0.063(3) 0.005(4) 0.033(3) -0.002(3)
C35A 0.139(8) 0.089(6) 0.131(6) -0.012(5) 0.052(5) -0.043(5)
C33B 0.079(13) 0.097(18) 0.055(11) -0.009(9) 0.020(8) 0.003(8)
C34B 0.077(7) 0.142(13) 0.087(6) -0.010(8) 0.040(5) -0.010(8)
C35B 0.136(11) 0.146(14) 0.167(11) 0.038(9) 0.051(9) -0.034(9)
C1 0.114(3) 0.127(3) 0.100(3) 0.055(3) -0.040(2) -0.044(2)
C2 0.070(2) 0.188(5) 0.144(4) 0.010(3) -0.028(2) -0.075(4)
C3 0.067(2) 0.141(3) 0.129(3) -0.0180(19) 0.018(2) -0.040(2)
C4 0.0535(14) 0.0756(18) 0.0825(16) 0.0061(12) 0.0091(12) -0.0176(14)
C5 0.097(2) 0.0667(18) 0.0743(16) -0.0005(15) -0.0161(15) -0.0068(13)
C6 0.136(3) 0.078(2) 0.0808(18) 0.0212(19) -0.0288(19) -0.0091(15)
C7 0.0666(16) 0.0641(16) 0.0796(16) 0.0010(12) 0.0297(13) -0.0089(12)
C8 0.0538(12) 0.0551(13) 0.0411(10) 0.0031(10) 0.0102(9) -0.0030(9)
C9 0.0555(13) 0.0637(14) 0.0531(11) -0.0116(11) 0.0151(10) -0.0079(10)
C10 0.0622(14) 0.0631(15) 0.0489(11) -0.0119(11) 0.0116(10) -0.0151(10)
C11 0.0526(12) 0.0536(13) 0.0410(10) -0.0039(9) 0.0101(9) -0.0048(8)
C12 0.0527(13) 0.0603(14) 0.0526(11) -0.0090(10) 0.0128(9) -0.0097(10)
C13 0.0611(14) 0.0588(14) 0.0484(11) -0.0047(10) 0.0110(10) -0.0152(10)
C14 0.0596(13) 0.0545(13) 0.0447(10) -0.0050(10) 0.0128(9) -0.0080(9)
C15 0.0468(11) 0.0548(12) 0.0315(8) 0.0028(9) 0.0055(8) 0.0020(8)
C16 0.0537(12) 0.0612(14) 0.0350(9) -0.0059(10) 0.0051(8) -0.0041(9)
C17 0.0573(13) 0.0677(14) 0.0306(9) 0.0003(11) 0.0023(8) -0.0085(9)
C18 0.0440(11) 0.0667(14) 0.0321(9) 0.0049(10) 0.0040(8) 0.0000(8)
C19 0.0508(12) 0.0676(14) 0.0395(10) -0.0065(10) 0.0089(9) -0.0056(9)
C20 0.0542(12) 0.0632(14) 0.0338(9) -0.0026(10) 0.0060(8) -0.0092(9)
C21 0.0566(13) 0.0698(15) 0.0339(9) 0.0044(10) 0.0090(9) -0.0011(9)
C22 0.0490(12) 0.0593(14) 0.0443(10) 0.0025(10) 0.0109(9) 0.0025(9)
C23 0.0566(14) 0.0617(15) 0.0674(14) -0.0028(11) 0.0060(11) 0.0051(11)
C24 0.0629(16) 0.0678(17) 0.0846(16) -0.0005(12) 0.0059(13) 0.0277(13)
C25 0.0506(13) 0.0757(17) 0.0607(13) 0.0066(12) 0.0057(10) 0.0201(12)
C26 0.0483(12) 0.0731(16) 0.0529(11) -0.0003(11) 0.0050(10) 0.0039(11)
C27 0.0552(13) 0.0594(14) 0.0500(11) -0.0015(10) 0.0099(9) 0.0071(10)
C28 0.0546(16) 0.109(2) 0.0821(18) 0.0017(15) 0.0009(13) 0.0372(18)
C29 0.086(2) 0.196(4) 0.0583(15) 0.014(2) -0.0048(15) 0.033(2)
N1 0.178(4) 0.241(6) 0.097(3) 0.118(4) -0.066(3) -0.067(3)
N2 0.0652(13) 0.0697(13) 0.0473(10) 0.0022(10) 0.0174(9) -0.0075(9)
N3 0.0527(10) 0.0663(12) 0.0330(7) -0.0069(8) 0.0079(7) -0.0063(7)
N4 0.0534(11) 0.0682(12) 0.0372(8) 0.0017(8) 0.0127(7) 0.0025(8)
O1 0.156(3) 0.496(8) 0.123(2) 0.086(4) -0.074(2) -0.098(4)
O2 0.378(6) 0.145(3) 0.112(3) 0.101(3) -0.096(4) -0.008(2)
O3 0.1031(16) 0.1112(17) 0.1142(16) 0.0196(12) 0.0675(14) 0.0035(13)
O4 0.0840(12) 0.0872(13) 0.0709(10) -0.0313(10) 0.0348(9) -0.0398(9)
O5 0.0635(10) 0.1254(16) 0.0312(7) 0.0098(10) 0.0072(7) 0.0036(8)
O6 0.0834(14) 0.1251(17) 0.0581(10) 0.0064(12) -0.0031(9) 0.0189(11)
O7 0.1087(19) 0.155(2) 0.141(2) -0.0288(16) -0.0396(15) 0.098(2)

loop_
_atom_type_symbol
_atom_type_description
_atom_type_scat_dispersion_real
_atom_type_scat_dispersion_imag
_atom_type_scat_source
C C 0.0181 0.0091 'International Tables Vol C Tables 4.2.6.8 and 6.1.1.4'
H H 0.0000 0.0000 'International Tables Vol C Tables 4.2.6.8 and 6.1.1.4'
N N 0.0311 0.0180 'International Tables Vol C Tables 4.2.6.8 and 6.1.1.4'
O O 0.0492 0.0322 'International Tables Vol C Tables 4.2.6.8 and 6.1.1.4'

loop_
_geom_angle_atom_site_label_1
_geom_angle_atom_site_label_2
_geom_angle_atom_site_label_3
_geom_angle
C31A C30A N2 121.0(12)
C31A C30A H30A 107.1
N2 C30A H30A 107.1
C31A C30A H30B 107.1
N2 C30A H30B 107.1
H30A C30A H30B 106.8
C32A C31A C30A 130.2(14)
C32A C31A H31A 104.7
C30A C31A H31A 104.7
C32A C31A H31B 104.7
C30A C31A H31B 104.7
H31A C31A H31B 105.7
C31A C32A H32A 109.5
C31A C32A H32B 109.5
H32A C32A H32B 109.5
C31A C32A H32C 109.5
H32A C32A H32C 109.5
H32B C32A H32C 109.5
N2 C30B C31B 106.5(8)
N2 C30B H30C 110.4
C31B C30B H30C 110.4
N2 C30B H30D 110.4
C31B C30B H30D 110.4
H30C C30B H30D 108.6
C32B C31B C30B 108.7(8)
C32B C31B H31C 109.9
C30B C31B H31C 109.9
C32B C31B H31D 109.9
C30B C31B H31D 109.9
H31C C31B H31D 108.3
C31B C32B H32D 109.5
C31B C32B H32E 109.5
H32D C32B H32E 109.5
C31B C32B H32F 109.5
H32D C32B H32F 109.5
H32E C32B H32F 109.5
N4 C33A C34A 110.4(17)
N4 C33A H33A 109.6
C34A C33A H33A 109.6
N4 C33A H33B 109.6
C34A C33A H33B 109.6
H33A C33A H33B 108.1
C33A C34A C35A 110.5(12)
C33A C34A H34A 109.6
C35A C34A H34A 109.6
C33A C34A H34B 109.6
C35A C34A H34B 109.6
H34A C34A H34B 108.1
C34A C35A H35A 109.5
C34A C35A H35B 109.5
H35A C35A H35B 109.5
C34A C35A H35C 109.5
H35A C35A H35C 109.5
H35B C35A H35C 109.5
N4 C33B C34B 116.(2)
N4 C33B H33C 108.2
C34B C33B H33C 108.2
N4 C33B H33D 108.2
C34B C33B H33D 108.2
H33C C33B H33D 107.3
C35B C34B C33B 108.2(19)
C35B C34B H34C 110.1
C33B C34B H34C 110.1
C35B C34B H34D 110.1
C33B C34B H34D 110.1
H34C C34B H34D 108.4
C34B C35B H35D 109.5
C34B C35B H35E 109.5
H35D C35B H35E 109.5
C34B C35B H35F 109.5
H35D C35B H35F 109.5
H35E C35B H35F 109.5
C2 C1 C6 122.8(4)
C2 C1 N1 117.5(5)
C6 C1 N1 119.6(6)
C1 C2 C3 119.0(4)
C1 C2 H2 120.5
C3 C2 H2 120.5
C4 C3 C2 119.8(4)
C4 C3 H3 120.1
C2 C3 H3 120.1
C5 C4 C3 118.5(3)
C5 C4 C7 122.1(2)
C3 C4 C7 119.1(3)
C4 C5 C6 121.1(3)
C4 C5 H5 119.5
C6 C5 H5 119.5
C1 C6 C5 118.7(4)
C1 C6 H6 120.7
C5 C6 H6 120.7
O3 C7 N2 122.8(3)
O3 C7 C4 119.2(2)
N2 C7 C4 117.9(2)
C13 C8 C9 119.78(19)
C13 C8 N2 119.69(18)
C9 C8 N2 120.51(19)
C8 C9 C10 119.8(2)
C8 C9 H9 120.1
C10 C9 H9 120.1
C9 C10 C11 120.90(19)
C9 C10 H10 119.5
C11 C10 H10 119.5
C12 C11 C10 118.54(18)
C12 C11 C14 124.63(19)
C10 C11 C14 116.75(18)
C11 C12 C13 120.6(2)
C11 C12 H12 119.7
C13 C12 H12 119.7
C8 C13 C12 120.40(19)
C8 C13 H13 119.8
C12 C13 H13 119.8
O4 C14 N3 122.53(19)
O4 C14 C11 120.0(2)
N3 C14 C11 117.39(17)
C20 C15 C16 119.46(17)
C20 C15 N3 117.23(17)
C16 C15 N3 123.30(19)
C17 C16 C15 119.1(2)
C17 C16 H16 120.5
C15 C16 H16 120.5
C18 C17 C16 121.91(18)
C18 C17 H17 119.0
C16 C17 H17 119.0
C17 C18 C19 118.78(18)
C17 C18 C21 118.63(18)
C19 C18 C21 122.5(2)
C20 C19 C18 120.1(2)
C20 C19 H19 120.0
C18 C19 H19 120.0
C19 C20 C15 120.72(18)
C19 C20 H20 119.6
C15 C20 H20 119.6
O5 C21 N4 122.05(18)
O5 C21 C18 119.28(19)
N4 C21 C18 118.65(16)
C23 C22 C27 120.1(2)
C23 C22 N4 120.0(2)
C27 C22 N4 119.9(2)
C24 C23 C22 119.9(2)
C24 C23 H23 120.0
C22 C23 H23 120.0
C23 C24 C25 120.6(2)
C23 C24 H24 119.7
C25 C24 H24 119.7
C26 C25 C24 119.5(2)
C26 C25 C28 122.5(2)
C24 C25 C28 118.0(2)
C25 C26 C27 120.0(2)
C25 C26 H26 120.0
C27 C26 H26 120.0
C22 C27 C26 119.8(2)
C22 C27 H27 120.1
C26 C27 H27 120.1
O7 C28 O6 122.9(3)
O7 C28 C25 124.4(3)
O6 C28 C25 112.7(3)
O6 C29 H29A 109.5
O6 C29 H29B 109.5
H29A C29 H29B 109.5
O6 C29 H29C 109.5
H29A C29 H29C 109.5
H29B C29 H29C 109.5
O2 N1 O1 122.9(5)
O2 N1 C1 119.5(6)
O1 N1 C1 117.4(7)
C7 N2 C30B 118.5(3)
C7 N2 C8 122.90(19)
C30B N2 C8 118.0(3)
C7 N2 C30A 120.1(6)
C8 N2 C30A 116.8(6)
C14 N3 C15 126.68(16)
C14 N3 H3A 116.7
C15 N3 H3A 116.7
C21 N4 C33B 119.7(15)
C21 N4 C22 122.28(16)
C33B N4 C22 116.9(15)
C21 N4 C33A 120.1(9)
C22 N4 C33A 117.5(9)
C28 O6 C29 115.5(3)

loop_
_geom_bond_atom_site_label_1
_geom_bond_atom_site_label_2
_geom_bond_distance
C30A C31A 1.44(2)
C30A N2 1.521(14)
C30A H30A 0.99
C30A H30B 0.99
C31A C32A 1.261(13)
C31A H31A 0.99
C31A H31B 0.99
C32A H32A 0.98
C32A H32B 0.98
C32A H32C 0.98
C30B N2 1.412(12)
C30B C31B 1.571(15)
C30B H30C 0.99
C30B H30D 0.99
C31B C32B 1.467(10)
C31B H31C 0.99
C31B H31D 0.99
C32B H32D 0.98
C32B H32E 0.98
C32B H32F 0.98
C33A N4 1.50(2)
C33A C34A 1.55(2)
C33A H33A 0.99
C33A H33B 0.99
C34A C35A 1.549(15)
C34A H34A 0.99
C34A H34B 0.99
C35A H35A 0.98
C35A H35B 0.98
C35A H35C 0.98
C33B N4 1.44(3)
C33B C34B 1.54(3)
C33B H33C 0.99
C33B H33D 0.99
C34B C35B 1.42(2)
C34B H34C 0.99
C34B H34D 0.99
C35B H35D 0.98
C35B H35E 0.98
C35B H35F 0.98
C1 C2 1.338(7)
C1 C6 1.341(6)
C1 N1 1.468(6)
C2 C3 1.388(6)
C2 H2 0.95
C3 C4 1.385(4)
C3 H3 0.95
C4 C5 1.369(4)
C4 C7 1.492(4)
C5 C6 1.376(4)
C5 H5 0.95
C6 H6 0.95
C7 O3 1.224(3)
C7 N2 1.345(3)
C8 C13 1.374(3)
C8 C9 1.379(3)
C8 N2 1.435(3)
C9 C10 1.382(3)
C9 H9 0.95
C10 C11 1.389(3)
C10 H10 0.95
C11 C12 1.382(3)
C11 C14 1.498(3)
C12 C13 1.383(3)
C12 H12 0.95
C13 H13 0.95
C14 O4 1.219(2)
C14 N3 1.359(3)
C15 C20 1.385(3)
C15 C16 1.390(3)
C15 N3 1.422(2)
C16 C17 1.387(3)
C16 H16 0.95
C17 C18 1.370(3)
C17 H17 0.95
C18 C19 1.393(3)
C18 C21 1.504(3)
C19 C20 1.381(3)
C19 H19 0.95
C20 H20 0.95
C21 O5 1.235(2)
C21 N4 1.348(3)
C22 C23 1.378(3)
C22 C27 1.384(3)
C22 N4 1.438(3)
C23 C24 1.377(3)
C23 H23 0.95
C24 C25 1.384(4)
C24 H24 0.95
C25 C26 1.383(3)
C25 C28 1.489(3)
C26 C27 1.388(3)
C26 H26 0.95
C27 H27 0.95
C28 O7 1.192(4)
C28 O6 1.324(4)
C29 O6 1.450(3)
C29 H29A 0.98
C29 H29B 0.98
C29 H29C 0.98
N1 O2 1.170(8)
N1 O1 1.221(7)
N3 H3A 0.88

loop_
_geom_torsion_atom_site_label_1
_geom_torsion_atom_site_label_2
_geom_torsion_atom_site_label_3
_geom_torsion_atom_site_label_4
_geom_torsion
N2 C30A C31A C32A -38.(3)
N2 C30B C31B C32B 174.2(5)
N4 C33A C34A C35A 66.7(16)
N4 C33B C34B C35B -83.(3)
C6 C1 C2 C3 -0.2(7)
N1 C1 C2 C3 -177.7(3)
C1 C2 C3 C4 -1.9(6)
C2 C3 C4 C5 2.3(5)
C2 C3 C4 C7 176.9(3)
C3 C4 C5 C6 -0.8(5)
C7 C4 C5 C6 -175.2(3)
C2 C1 C6 C5 1.7(6)
N1 C1 C6 C5 179.1(3)
C4 C5 C6 C1 -1.2(5)
C5 C4 C7 O3 119.5(3)
C3 C4 C7 O3 -54.9(4)
C5 C4 C7 N2 -58.2(4)
C3 C4 C7 N2 127.4(3)
C13 C8 C9 C10 -1.3(3)
N2 C8 C9 C10 180.0(2)
C8 C9 C10 C11 0.7(4)
C9 C10 C11 C12 -0.1(3)
C9 C10 C11 C14 -177.0(2)
C10 C11 C12 C13 0.1(3)
C14 C11 C12 C13 176.7(2)
C9 C8 C13 C12 1.2(3)
N2 C8 C13 C12 -180.0(2)
C11 C12 C13 C8 -0.6(3)
C12 C11 C14 O4 -170.7(2)
C10 C11 C14 O4 6.0(3)
C12 C11 C14 N3 7.5(3)
C10 C11 C14 N3 -175.8(2)
C20 C15 C16 C17 -2.0(3)
N3 C15 C16 C17 177.06(19)
C15 C16 C17 C18 1.4(3)
C16 C17 C18 C19 0.2(3)
C16 C17 C18 C21 -176.8(2)
C17 C18 C19 C20 -1.3(3)
C21 C18 C19 C20 175.6(2)
C18 C19 C20 C15 0.7(3)
C16 C15 C20 C19 0.9(3)
N3 C15 C20 C19 -178.17(19)
C17 C18 C21 O5 48.0(3)
C19 C18 C21 O5 -128.9(2)
C17 C18 C21 N4 -133.5(2)
C19 C18 C21 N4 49.6(3)
C27 C22 C23 C24 3.2(3)
N4 C22 C23 C24 -177.6(2)
C22 C23 C24 C25 -1.0(4)
C23 C24 C25 C26 -1.5(4)
C23 C24 C25 C28 176.2(2)
C24 C25 C26 C27 1.7(4)
C28 C25 C26 C27 -175.9(2)
C23 C22 C27 C26 -3.0(3)
N4 C22 C27 C26 177.85(19)
C25 C26 C27 C22 0.6(3)
C26 C25 C28 O7 -178.3(3)
C24 C25 C28 O7 4.1(5)
C26 C25 C28 O6 2.7(4)
C24 C25 C28 O6 -174.8(2)
C2 C1 N1 O2 -173.0(6)
C6 C1 N1 O2 9.4(8)
C2 C1 N1 O1 2.1(7)
C6 C1 N1 O1 -175.5(4)
O3 C7 N2 C30B -1.4(7)
C4 C7 N2 C30B 176.2(6)
O3 C7 N2 C8 169.2(2)
C4 C7 N2 C8 -13.2(3)
O3 C7 N2 C30A -5.5(10)
C4 C7 N2 C30A 172.1(9)
C31B C30B N2 C7 85.5(6)
C31B C30B N2 C8 -85.6(6)
C31B C30B N2 C30A -159.(13)
C13 C8 N2 C7 123.1(3)
C9 C8 N2 C7 -58.1(3)
C13 C8 N2 C30B -66.2(6)
C9 C8 N2 C30B 112.5(6)
C13 C8 N2 C30A -62.0(9)
C9 C8 N2 C30A 116.8(9)
C31A C30A N2 C7 128.9(13)
C31A C30A N2 C30B 62.(12)
C31A C30A N2 C8 -46.2(18)
O4 C14 N3 C15 11.9(4)
C11 C14 N3 C15 -166.20(19)
C20 C15 N3 C14 164.2(2)
C16 C15 N3 C14 -14.8(3)
O5 C21 N4 C33B 0.9(16)
C18 C21 N4 C33B -177.6(16)
O5 C21 N4 C22 -166.6(2)
C18 C21 N4 C22 14.9(3)
O5 C21 N4 C33A 9.3(12)
C18 C21 N4 C33A -169.2(11)
C34B C33B N4 C21 -79.(3)
C34B C33B N4 C22 89.(2)
C34B C33B N4 C33A -170.(20)
C23 C22 N4 C21 55.6(3)
C27 C22 N4 C21 -125.3(2)
C23 C22 N4 C33B -112.2(16)
C27 C22 N4 C33B 66.9(16)
C23 C22 N4 C33A -120.4(11)
C27 C22 N4 C33A 58.7(11)
C34A C33A N4 C21 -115.8(12)
C34A C33A N4 C33B -26.(18)
C34A C33A N4 C22 60.3(17)
O7 C28 O6 C29 -4.4(5)
C25 C28 O6 C29 174.6(2)
